data_4337611
loop_
_publ_author_name
'Wang, Ting-Ting'
'Ren, Min'
'Bao, Song-Song'
'Liu, Bin'
'Pi, Li'
'Cai, Zhong-Sheng'
'Zheng, Ze-Hua'
'Xu, Zhong-Li'
'Zheng, Li-Min'

_publ_section_title
;
 Effect of structural isomerism on magnetic dynamics: from single-molecule
 magnet to single-chain magnet.
;
_journal_issue 6
_journal_name_full 'Inorganic chemistry'
_journal_page_first 3117
_journal_page_last 3125
_journal_paper_doi 10.1021/ic403042p
_journal_volume 53
_journal_year 2014
_chemical_formula_moiety 'C38 H33 F Mn2 N4 O7 P, Cl O4'
_chemical_formula_sum 'C76 H66 Cl2 F2 Mn4 N8 O22 P2'
_chemical_formula_weight 1833.97
_chemical_name_systematic
; 
 ? 
;
_space_group_IT_number 2
_symmetry_cell_setting triclinic
_symmetry_space_group_name_Hall '-P 1'
_symmetry_space_group_name_H-M 'P -1'
_atom_sites_solution_hydrogens geom
_atom_sites_solution_primary direct
_atom_sites_solution_secondary difmap
_audit_creation_method SHELXL-97
_cell_angle_alpha 99.551(6)
_cell_angle_beta 110.280(5)
_cell_angle_gamma 100.085(6)
_cell_formula_units_Z 1
_cell_length_a 10.314(4)
_cell_length_b 13.464(6)
_cell_length_c 14.790(6)
_cell_measurement_temperature 163(2)
_cell_measurement_theta_max 20.47
_cell_measurement_theta_min 2.18
_cell_volume 1838.8(13)
_computing_cell_refinement SMART
_computing_data_collection 'SMART (Bruker, 2000)'
_computing_data_reduction 'SAINT (Bruker, 2000)'
_computing_molecular_graphics SHELXTL
_computing_publication_material SHELXTL
_computing_structure_refinement SHELXTL
_computing_structure_solution 'SHELXTL (Bruker, 2000)'
_diffrn_ambient_temperature 163(2)
_diffrn_measured_fraction_theta_full 0.986
_diffrn_measured_fraction_theta_max 0.986
_diffrn_radiation_monochromator graphite
_diffrn_radiation_source 'fine-focus sealed tube'
_diffrn_radiation_type MoK\a
_diffrn_radiation_wavelength 0.71073
_diffrn_reflns_av_R_equivalents 0.1191
_diffrn_reflns_av_sigmaI/netI 0.1967
_diffrn_reflns_limit_h_max 12
_diffrn_reflns_limit_h_min -12
_diffrn_reflns_limit_k_max 16
_diffrn_reflns_limit_k_min -16
_diffrn_reflns_limit_l_max 18
_diffrn_reflns_limit_l_min -18
_diffrn_reflns_number 14473
_diffrn_reflns_theta_full 26.00
_diffrn_reflns_theta_max 26.00
_diffrn_reflns_theta_min 1.58
_exptl_absorpt_coefficient_mu 0.878
_exptl_absorpt_correction_T_max 0.924
_exptl_absorpt_correction_T_min 0.845
_exptl_absorpt_correction_type multi-scan
_exptl_absorpt_process_details 'SADABS; Bruker, 2000'
_exptl_crystal_colour 'dark brown'
_exptl_crystal_density_diffrn 1.656
_exptl_crystal_density_method 'not measured'
_exptl_crystal_description block-like
_exptl_crystal_F_000 936
_exptl_crystal_size_max 0.22
_exptl_crystal_size_mid 0.16
_exptl_crystal_size_min 0.09
_refine_diff_density_max 0.546
_refine_diff_density_min -0.376
_refine_diff_density_rms 0.098
_refine_ls_extinction_method none
_refine_ls_goodness_of_fit_ref 0.850
_refine_ls_hydrogen_treatment constr
_refine_ls_matrix_type full
_refine_ls_number_parameters 523
_refine_ls_number_reflns 7138
_refine_ls_number_restraints 0
_refine_ls_restrained_S_all 0.850
_refine_ls_R_factor_all 0.1754
_refine_ls_R_factor_gt 0.0666
_refine_ls_shift/su_max 0.000
_refine_ls_shift/su_mean 0.000
_refine_ls_structure_factor_coef Fsqd
_refine_ls_weighting_details 'calc w=1/[\s^2^(Fo^2^)+(0.0338P)^2^+0.0000P] where P=(Fo^2^+2Fc^2^)/3'
_refine_ls_weighting_scheme calc
_refine_ls_wR_factor_gt 0.1068
_refine_ls_wR_factor_ref 0.1320
_reflns_number_gt 3149
_reflns_number_total 7138
_reflns_threshold_expression >2sigma(I)
_cod_data_source_file ic403042p_si_003.cif
_cod_data_source_block ww1
_cod_original_sg_symbol_H-M P-1
_cod_database_code 4337611

loop_
_symmetry_equiv_pos_as_xyz
'x, y, z'
'-x, -y, -z'

loop_
_atom_site_label
_atom_site_type_symbol
_atom_site_fract_x
_atom_site_fract_y
_atom_site_fract_z
_atom_site_U_iso_or_equiv
_atom_site_adp_type
_atom_site_occupancy
_atom_site_symmetry_multiplicity
_atom_site_calc_flag
_atom_site_refinement_flags
Mn1 Mn -0.00388(9) 0.12986(7) 0.04339(7) 0.0321(3) Uani 1 1 d .
Mn2 Mn 0.01528(9) 0.41837(6) 0.40824(6) 0.0296(3) Uani 1 1 d .
P1 P 0.08498(17) 0.37079(12) 0.20422(12) 0.0330(4) Uani 1 1 d .
C1 C 0.1228(7) 0.0277(4) 0.1920(4) 0.0323(15) Uani 1 1 d .
C2 C 0.2497(7) 0.0181(4) 0.2596(4) 0.0386(16) Uani 1 1 d .
H2 H 0.3312 0.0317 0.2454 0.046 Uiso 1 1 calc R
C3 C 0.2610(7) -0.0105(5) 0.3468(5) 0.0463(18) Uani 1 1 d .
H3 H 0.3487 -0.0151 0.3903 0.056 Uiso 1 1 calc R
C4 C 0.1397(8) -0.0327(4) 0.3693(5) 0.0468(18) Uani 1 1 d .
H4 H 0.1461 -0.0530 0.4275 0.056 Uiso 1 1 calc R
C5 C 0.0114(7) -0.0242(4) 0.3056(5) 0.0431(17) Uani 1 1 d .
H5 H -0.0696 -0.0403 0.3200 0.052 Uiso 1 1 calc R
C6 C 0.0014(7) 0.0083(4) 0.2189(5) 0.0361(16) Uani 1 1 d .
C7 C -0.1353(7) 0.0173(4) 0.1542(5) 0.0397(17) Uani 1 1 d .
H7 H -0.2153 -0.0119 0.1655 0.048 Uiso 1 1 calc R
C8 C -0.3013(6) 0.0625(4) 0.0169(5) 0.0440(17) Uani 1 1 d .
H8A H -0.3645 0.0576 0.0525 0.053 Uiso 1 1 calc R
H8B H -0.3390 0.0039 -0.0408 0.053 Uiso 1 1 calc R
C9 C -0.2895(6) 0.1637(5) -0.0147(5) 0.0440(17) Uani 1 1 d .
H9A H -0.3742 0.1599 -0.0720 0.053 Uiso 1 1 calc R
H9B H -0.2791 0.2208 0.0389 0.053 Uiso 1 1 calc R
C10 C -0.1626(7) 0.2209(4) -0.1136(4) 0.0396(16) Uani 1 1 d .
H10 H -0.2480 0.2335 -0.1519 0.048 Uiso 1 1 calc R
C11 C -0.0427(7) 0.2484(4) -0.1400(4) 0.0322(15) Uani 1 1 d .
C12 C -0.0565(7) 0.3051(5) -0.2123(4) 0.0464(18) Uani 1 1 d .
H12 H -0.1437 0.3199 -0.2430 0.056 Uiso 1 1 calc R
C13 C 0.0550(8) 0.3397(5) -0.2396(5) 0.0464(18) Uani 1 1 d .
H13 H 0.0441 0.3783 -0.2872 0.056 Uiso 1 1 calc R
C14 C 0.1826(7) 0.3159(5) -0.1949(5) 0.0451(17) Uani 1 1 d .
H14 H 0.2587 0.3386 -0.2126 0.054 Uiso 1 1 calc R
C15 C 0.1996(6) 0.2591(4) -0.1243(4) 0.0367(16) Uani 1 1 d .
H15 H 0.2867 0.2431 -0.0961 0.044 Uiso 1 1 calc R
C16 C 0.0897(6) 0.2250(4) -0.0940(4) 0.0299(14) Uani 1 1 d .
C17 C -0.2791(6) 0.3581(4) 0.2622(4) 0.0318(15) Uani 1 1 d .
C18 C -0.3919(6) 0.3882(4) 0.1985(4) 0.0363(15) Uani 1 1 d .
H18 H -0.3776 0.4556 0.1902 0.044 Uiso 1 1 calc R
C19 C -0.5253(6) 0.3193(5) 0.1473(4) 0.0447(18) Uani 1 1 d .
H19 H -0.5995 0.3403 0.1046 0.054 Uiso 1 1 calc R
C20 C -0.5473(7) 0.2187(5) 0.1601(5) 0.0482(18) Uani 1 1 d .
H20 H -0.6374 0.1730 0.1277 0.058 Uiso 1 1 calc R
C21 C -0.4381(6) 0.1869(5) 0.2195(5) 0.0455(18) Uani 1 1 d .
H21 H -0.4539 0.1186 0.2255 0.055 Uiso 1 1 calc R
C22 C -0.3003(6) 0.2549(4) 0.2729(4) 0.0332(15) Uani 1 1 d .
C23 C -0.1888(7) 0.2152(5) 0.3318(4) 0.0372(16) Uani 1 1 d .
H23 H -0.2123 0.1452 0.3315 0.045 Uiso 1 1 calc R
C24 C 0.0507(6) 0.2160(4) 0.4376(4) 0.0370(16) Uani 1 1 d .
H24A H 0.1036 0.1972 0.3972 0.044 Uiso 1 1 calc R
H24B H 0.0063 0.1532 0.4507 0.044 Uiso 1 1 calc R
C25 C 0.1504(6) 0.2937(4) 0.5349(4) 0.0392(16) Uani 1 1 d .
H25A H 0.1058 0.2969 0.5829 0.047 Uiso 1 1 calc R
H25B H 0.2387 0.2731 0.5625 0.047 Uiso 1 1 calc R
C26 C 0.3022(6) 0.4596(5) 0.5541(4) 0.0323(15) Uani 1 1 d .
H26 H 0.3752 0.4392 0.5986 0.039 Uiso 1 1 calc R
C27 C 0.3370(6) 0.5632(4) 0.5373(4) 0.0297(14) Uani 1 1 d .
C28 C 0.4806(7) 0.6177(5) 0.5724(4) 0.0418(17) Uani 1 1 d .
H28 H 0.5516 0.5881 0.6066 0.050 Uiso 1 1 calc R
C29 C 0.5178(7) 0.7150(5) 0.5565(5) 0.0498(19) Uani 1 1 d .
H29 H 0.6134 0.7499 0.5783 0.060 Uiso 1 1 calc R
C30 C 0.4134(7) 0.7596(5) 0.5087(4) 0.0432(17) Uani 1 1 d .
H30 H 0.4387 0.8252 0.4983 0.052 Uiso 1 1 calc R
C31 C 0.2709(6) 0.7090(4) 0.4756(4) 0.0344(15) Uani 1 1 d .
H31 H 0.2017 0.7412 0.4435 0.041 Uiso 1 1 calc R
C32 C 0.2289(6) 0.6105(4) 0.4895(4) 0.0283(14) Uani 1 1 d .
C33 C 0.2005(6) 0.4601(4) 0.1702(4) 0.0332(15) Uani 1 1 d .
C34 C 0.1738(7) 0.4585(5) 0.0717(5) 0.0439(17) Uani 1 1 d .
H34 H 0.0937 0.4110 0.0225 0.053 Uiso 1 1 calc R
C35 C 0.2626(7) 0.5251(5) 0.0446(5) 0.0520(19) Uani 1 1 d .
H35 H 0.2442 0.5225 -0.0220 0.062 Uiso 1 1 calc R
C36 C 0.3786(8) 0.5954(5) 0.1182(6) 0.0508(19) Uani 1 1 d .
C37 C 0.4104(7) 0.6032(5) 0.2181(6) 0.0494(19) Uani 1 1 d .
H37 H 0.4898 0.6522 0.2664 0.059 Uiso 1 1 calc R
C38 C 0.3196(7) 0.5356(5) 0.2440(5) 0.0412(17) Uani 1 1 d .
H38 H 0.3373 0.5399 0.3108 0.049 Uiso 1 1 calc R
N1 N -0.1551(5) 0.0623(3) 0.0825(4) 0.0343(13) Uani 1 1 d .
N2 N -0.1611(5) 0.1794(4) -0.0400(4) 0.0328(12) Uani 1 1 d .
N3 N -0.0594(5) 0.2668(3) 0.3852(3) 0.0302(12) Uani 1 1 d .
N4 N 0.1790(5) 0.3944(3) 0.5124(3) 0.0318(12) Uani 1 1 d .
O1 O 0.1146(4) 0.0494(3) 0.1064(3) 0.0312(10) Uani 1 1 d .
O2 O 0.1118(4) 0.1732(3) -0.0233(3) 0.0331(10) Uani 1 1 d .
O3 O -0.1520(4) 0.4299(3) 0.3116(3) 0.0316(10) Uani 1 1 d .
O4 O 0.0890(4) 0.5651(3) 0.4621(2) 0.0277(9) Uani 1 1 d .
O5 O 0.0800(4) 0.2617(3) 0.1618(3) 0.0390(11) Uani 1 1 d .
O6 O 0.1269(4) 0.4037(3) 0.3155(3) 0.0347(10) Uani 1 1 d .
O7 O -0.0687(4) 0.3893(3) 0.1498(3) 0.0471(12) Uani 1 1 d .
H3A H -0.1047 0.4022 0.1904 0.071 Uiso 1 1 calc R
O8 O 0.3693(6) -0.0128(4) 0.6098(4) 0.0875(18) Uani 1 1 d .
O9 O 0.2769(6) 0.1296(5) 0.6429(5) 0.119(2) Uani 1 1 d .
O10 O 0.5158(6) 0.1515(4) 0.6851(5) 0.102(2) Uani 1 1 d .
O11 O 0.4028(5) 0.0640(4) 0.7711(4) 0.0750(16) Uani 1 1 d .
Cl1 Cl 0.38979(19) 0.08408(13) 0.67702(14) 0.0511(5) Uani 1 1 d .
F1 F 0.4682(4) 0.6611(3) 0.0924(3) 0.0760(13) Uani 1 1 d .

loop_
_atom_site_aniso_label
_atom_site_aniso_U_11
_atom_site_aniso_U_22
_atom_site_aniso_U_33
_atom_site_aniso_U_23
_atom_site_aniso_U_13
_atom_site_aniso_U_12
Mn1 0.0317(6) 0.0284(5) 0.0317(6) 0.0014(4) 0.0119(4) 0.0030(4)
Mn2 0.0340(6) 0.0214(5) 0.0268(6) 0.0017(4) 0.0071(4) 0.0047(4)
P1 0.0364(10) 0.0314(9) 0.0245(10) 0.0015(7) 0.0088(8) 0.0032(8)
C1 0.042(4) 0.020(3) 0.028(4) -0.003(3) 0.014(3) 0.001(3)
C2 0.043(4) 0.035(4) 0.031(4) 0.008(3) 0.007(3) 0.009(3)
C3 0.057(5) 0.038(4) 0.029(4) 0.000(3) 0.005(4) 0.006(3)
C4 0.065(5) 0.033(4) 0.036(4) 0.010(3) 0.013(4) 0.009(4)
C5 0.056(5) 0.036(4) 0.041(4) 0.003(3) 0.030(4) 0.001(3)
C6 0.049(4) 0.025(3) 0.036(4) 0.006(3) 0.021(4) 0.006(3)
C7 0.044(4) 0.029(4) 0.042(4) -0.007(3) 0.026(4) -0.006(3)
C8 0.036(4) 0.037(4) 0.050(5) -0.001(3) 0.016(4) -0.001(3)
C9 0.030(4) 0.047(4) 0.045(4) 0.004(3) 0.005(3) 0.013(3)
C10 0.042(4) 0.036(4) 0.030(4) 0.001(3) 0.001(3) 0.015(3)
C11 0.041(4) 0.026(3) 0.024(4) -0.002(3) 0.011(3) 0.006(3)
C12 0.058(5) 0.046(4) 0.030(4) 0.000(3) 0.012(4) 0.019(4)
C13 0.062(5) 0.044(4) 0.031(4) 0.006(3) 0.015(4) 0.016(4)
C14 0.059(5) 0.034(4) 0.040(4) 0.003(3) 0.022(4) 0.004(3)
C15 0.039(4) 0.035(4) 0.028(4) 0.002(3) 0.009(3) 0.004(3)
C16 0.038(4) 0.023(3) 0.026(4) -0.003(3) 0.015(3) 0.004(3)
C17 0.029(4) 0.033(4) 0.030(4) 0.001(3) 0.014(3) 0.002(3)
C18 0.044(4) 0.029(4) 0.034(4) 0.009(3) 0.011(3) 0.011(3)
C19 0.037(4) 0.046(4) 0.033(4) -0.001(3) 0.001(3) 0.003(3)
C20 0.041(4) 0.040(4) 0.050(5) 0.004(4) 0.009(4) 0.001(3)
C21 0.039(4) 0.032(4) 0.058(5) 0.011(3) 0.012(4) 0.004(3)
C22 0.033(4) 0.032(4) 0.029(4) 0.000(3) 0.011(3) 0.004(3)
C23 0.044(4) 0.029(4) 0.038(4) 0.006(3) 0.018(3) 0.005(3)
C24 0.039(4) 0.020(3) 0.045(4) 0.001(3) 0.012(3) 0.005(3)
C25 0.052(4) 0.033(4) 0.032(4) 0.012(3) 0.015(3) 0.013(3)
C26 0.034(4) 0.041(4) 0.020(3) 0.002(3) 0.006(3) 0.022(3)
C27 0.033(4) 0.027(3) 0.025(4) 0.000(3) 0.012(3) 0.002(3)
C28 0.035(4) 0.045(4) 0.035(4) 0.003(3) 0.008(3) 0.004(3)
C29 0.041(4) 0.049(5) 0.051(5) 0.001(4) 0.018(4) 0.001(4)
C30 0.053(5) 0.034(4) 0.044(4) 0.007(3) 0.024(4) 0.004(3)
C31 0.042(4) 0.029(3) 0.031(4) 0.004(3) 0.017(3) 0.004(3)
C32 0.031(4) 0.030(3) 0.020(3) 0.003(3) 0.009(3) 0.002(3)
C33 0.036(4) 0.033(4) 0.030(4) 0.008(3) 0.011(3) 0.012(3)
C34 0.057(5) 0.036(4) 0.031(4) 0.005(3) 0.011(3) 0.009(3)
C35 0.064(5) 0.045(4) 0.046(5) 0.016(4) 0.020(4) 0.008(4)
C36 0.052(5) 0.044(4) 0.079(6) 0.034(4) 0.040(5) 0.019(4)
C37 0.037(4) 0.041(4) 0.066(6) 0.023(4) 0.014(4) 0.004(3)
C38 0.050(4) 0.039(4) 0.033(4) 0.007(3) 0.013(3) 0.016(3)
N1 0.038(3) 0.027(3) 0.027(3) -0.002(2) 0.006(3) 0.003(2)
N2 0.027(3) 0.033(3) 0.032(3) -0.001(2) 0.009(2) 0.007(2)
N3 0.034(3) 0.024(3) 0.027(3) 0.002(2) 0.009(2) 0.003(2)
N4 0.028(3) 0.029(3) 0.035(3) 0.006(2) 0.010(2) 0.004(2)
O1 0.034(2) 0.032(2) 0.025(2) 0.0078(19) 0.0104(19) 0.0030(18)
O2 0.033(2) 0.031(2) 0.029(2) 0.0069(19) 0.009(2) -0.0002(18)
O3 0.033(2) 0.024(2) 0.035(3) 0.0085(19) 0.011(2) 0.0064(19)
O4 0.030(2) 0.024(2) 0.023(2) 0.0026(17) 0.0053(18) 0.0039(18)
O5 0.053(3) 0.029(2) 0.029(3) -0.0001(19) 0.012(2) 0.008(2)
O6 0.037(2) 0.033(2) 0.024(2) -0.0044(18) 0.0066(19) 0.0037(19)
O7 0.043(3) 0.060(3) 0.031(3) 0.004(2) 0.011(2) 0.010(2)
O8 0.131(5) 0.042(3) 0.061(4) 0.001(3) 0.018(3) 0.003(3)
O9 0.112(5) 0.158(6) 0.174(7) 0.132(5) 0.086(5) 0.103(5)
O10 0.112(5) 0.071(4) 0.140(5) 0.015(4) 0.090(4) -0.010(3)
O11 0.092(4) 0.089(4) 0.058(4) 0.040(3) 0.037(3) 0.021(3)
Cl1 0.0541(12) 0.0425(11) 0.0632(13) 0.0202(10) 0.0277(10) 0.0110(9)
F1 0.069(3) 0.073(3) 0.098(3) 0.047(3) 0.040(3) 0.003(2)

loop_
_atom_type_symbol
_atom_type_description
_atom_type_scat_dispersion_real
_atom_type_scat_dispersion_imag
_atom_type_scat_source
C C 0.0033 0.0016 'International Tables Vol C Tables 4.2.6.8 and 6.1.1.4'
N N 0.0061 0.0033 'International Tables Vol C Tables 4.2.6.8 and 6.1.1.4'
O O 0.0106 0.0060 'International Tables Vol C Tables 4.2.6.8 and 6.1.1.4'
F F 0.0171 0.0103 'International Tables Vol C Tables 4.2.6.8 and 6.1.1.4'
P P 0.1023 0.0942 'International Tables Vol C Tables 4.2.6.8 and 6.1.1.4'
Cl Cl 0.1484 0.1585 'International Tables Vol C Tables 4.2.6.8 and 6.1.1.4'
Mn Mn 0.3368 0.7283 'International Tables Vol C Tables 4.2.6.8 and 6.1.1.4'
H H 0.0000 0.0000 'International Tables Vol C Tables 4.2.6.8 and 6.1.1.4'

loop_
_geom_angle_atom_site_label_1
_geom_angle_atom_site_label_2
_geom_angle_atom_site_label_3
_geom_angle
_geom_angle_site_symmetry_3
O2 Mn1 O1 93.70(17) .
O2 Mn1 N2 91.87(19) .
O1 Mn1 N2 165.57(17) .
O2 Mn1 N1 166.42(17) .
O1 Mn1 N1 89.65(18) .
N2 Mn1 N1 82.0(2) .
O2 Mn1 O5 96.28(15) .
O1 Mn1 O5 96.28(16) .
N2 Mn1 O5 96.33(17) .
N1 Mn1 O5 96.43(17) .
O3 Mn2 O4 94.28(15) .
O3 Mn2 N4 174.11(18) .
O4 Mn2 N4 90.04(17) .
O3 Mn2 N3 92.42(18) .
O4 Mn2 N3 166.15(17) .
N4 Mn2 N3 82.53(19) .
O3 Mn2 O6 96.01(16) .
O4 Mn2 O6 96.64(15) .
N4 Mn2 O6 87.45(17) .
N3 Mn2 O6 94.70(16) .
O3 Mn2 O4 91.70(14) 2_566
O4 Mn2 O4 82.49(15) 2_566
N4 Mn2 O4 84.89(16) 2_566
N3 Mn2 O4 85.21(15) 2_566
O6 Mn2 O4 172.29(14) 2_566
O5 P1 O6 117.0(2) .
O5 P1 O7 107.6(2) .
O6 P1 O7 108.9(2) .
O5 P1 C33 110.7(2) .
O6 P1 C33 108.4(2) .
O7 P1 C33 103.4(2) .
O1 C1 C2 121.3(6) .
O1 C1 C6 122.6(6) .
C2 C1 C6 116.0(6) .
C3 C2 C1 123.2(6) .
C3 C2 H2 118.4 .
C1 C2 H2 118.4 .
C2 C3 C4 119.5(6) .
C2 C3 H3 120.2 .
C4 C3 H3 120.2 .
C5 C4 C3 119.9(6) .
C5 C4 H4 120.0 .
C3 C4 H4 120.0 .
C4 C5 C6 120.4(6) .
C4 C5 H5 119.8 .
C6 C5 H5 119.8 .
C5 C6 C1 120.9(6) .
C5 C6 C7 118.7(6) .
C1 C6 C7 120.4(6) .
N1 C7 C6 125.0(6) .
N1 C7 H7 117.5 .
C6 C7 H7 117.5 .
N1 C8 C9 106.9(5) .
N1 C8 H8A 110.4 .
C9 C8 H8A 110.4 .
N1 C8 H8B 110.4 .
C9 C8 H8B 110.4 .
H8A C8 H8B 108.6 .
N2 C9 C8 106.4(5) .
N2 C9 H9A 110.4 .
C8 C9 H9A 110.4 .
N2 C9 H9B 110.4 .
C8 C9 H9B 110.4 .
H9A C9 H9B 108.6 .
N2 C10 C11 124.8(6) .
N2 C10 H10 117.6 .
C11 C10 H10 117.6 .
C12 C11 C16 118.9(6) .
C12 C11 C10 117.5(6) .
C16 C11 C10 123.6(6) .
C13 C12 C11 122.1(6) .
C13 C12 H12 119.0 .
C11 C12 H12 119.0 .
C14 C13 C12 118.5(6) .
C14 C13 H13 120.8 .
C12 C13 H13 120.8 .
C13 C14 C15 121.1(6) .
C13 C14 H14 119.4 .
C15 C14 H14 119.4 .
C14 C15 C16 121.6(6) .
C14 C15 H15 119.2 .
C16 C15 H15 119.2 .
O2 C16 C15 119.8(6) .
O2 C16 C11 122.3(5) .
C15 C16 C11 117.8(6) .
O3 C17 C18 118.2(5) .
O3 C17 C22 122.5(5) .
C18 C17 C22 119.3(5) .
C19 C18 C17 121.1(6) .
C19 C18 H18 119.4 .
C17 C18 H18 119.4 .
C18 C19 C20 119.6(6) .
C18 C19 H19 120.2 .
C20 C19 H19 120.2 .
C21 C20 C19 120.2(6) .
C21 C20 H20 119.9 .
C19 C20 H20 119.9 .
C20 C21 C22 121.8(6) .
C20 C21 H21 119.1 .
C22 C21 H21 119.1 .
C17 C22 C21 117.9(6) .
C17 C22 C23 123.3(5) .
C21 C22 C23 118.8(6) .
N3 C23 C22 126.3(6) .
N3 C23 H23 116.8 .
C22 C23 H23 116.8 .
N3 C24 C25 107.2(4) .
N3 C24 H24A 110.3 .
C25 C24 H24A 110.3 .
N3 C24 H24B 110.3 .
C25 C24 H24B 110.3 .
H24A C24 H24B 108.5 .
N4 C25 C24 107.1(5) .
N4 C25 H25A 110.3 .
C24 C25 H25A 110.3 .
N4 C25 H25B 110.3 .
C24 C25 H25B 110.3 .
H25A C25 H25B 108.6 .
N4 C26 C27 125.4(5) .
N4 C26 H26 117.3 .
C27 C26 H26 117.3 .
C28 C27 C32 119.6(5) .
C28 C27 C26 118.9(6) .
C32 C27 C26 121.4(5) .
C29 C28 C27 120.6(6) .
C29 C28 H28 119.7 .
C27 C28 H28 119.7 .
C30 C29 C28 119.6(6) .
C30 C29 H29 120.2 .
C28 C29 H29 120.2 .
C29 C30 C31 121.1(6) .
C29 C30 H30 119.4 .
C31 C30 H30 119.4 .
C30 C31 C32 121.1(6) .
C30 C31 H31 119.4 .
C32 C31 H31 119.4 .
O4 C32 C31 120.2(5) .
O4 C32 C27 121.9(5) .
C31 C32 C27 117.9(5) .
C34 C33 C38 118.2(6) .
C34 C33 P1 121.1(5) .
C38 C33 P1 120.7(5) .
C35 C34 C33 121.7(6) .
C35 C34 H34 119.2 .
C33 C34 H34 119.2 .
C36 C35 C34 118.3(7) .
C36 C35 H35 120.8 .
C34 C35 H35 120.8 .
F1 C36 C35 118.9(7) .
F1 C36 C37 117.8(7) .
C35 C36 C37 123.3(6) .
C36 C37 C38 117.6(6) .
C36 C37 H37 121.2 .
C38 C37 H37 121.2 .
C37 C38 C33 120.9(6) .
C37 C38 H38 119.6 .
C33 C38 H38 119.6 .
C7 N1 C8 120.8(5) .
C7 N1 Mn1 125.4(4) .
C8 N1 Mn1 113.7(4) .
C10 N2 C9 119.3(5) .
C10 N2 Mn1 126.4(4) .
C9 N2 Mn1 114.3(4) .
C23 N3 C24 121.8(5) .
C23 N3 Mn2 125.3(4) .
C24 N3 Mn2 112.8(3) .
C26 N4 C25 122.6(5) .
C26 N4 Mn2 123.4(4) .
C25 N4 Mn2 114.0(4) .
C1 O1 Mn1 123.9(4) .
C16 O2 Mn1 130.5(4) .
C17 O3 Mn2 129.1(4) .
C32 O4 Mn2 121.0(3) .
C32 O4 Mn2 118.2(3) 2_566
Mn2 O4 Mn2 97.51(15) 2_566
P1 O5 Mn1 150.1(3) .
P1 O6 Mn2 134.8(2) .
P1 O7 H3A 109.5 .
O9 Cl1 O10 108.9(4) .
O9 Cl1 O11 109.8(3) .
O10 Cl1 O11 110.5(4) .
O9 Cl1 O8 111.8(4) .
O10 Cl1 O8 107.8(3) .
O11 Cl1 O8 108.0(3) .

loop_
_geom_bond_atom_site_label_1
_geom_bond_atom_site_label_2
_geom_bond_distance
_geom_bond_site_symmetry_2
Mn1 O2 1.870(4) .
Mn1 O1 1.882(4) .
Mn1 N2 1.965(5) .
Mn1 N1 1.974(5) .
Mn1 O5 2.085(4) .
Mn2 O3 1.871(4) .
Mn2 O4 1.910(3) .
Mn2 N4 1.970(5) .
Mn2 N3 1.977(4) .
Mn2 O6 2.081(4) .
Mn2 O4 2.502(4) 2_566
P1 O5 1.482(4) .
P1 O6 1.513(4) .
P1 O7 1.595(4) .
P1 C33 1.798(6) .
C1 O1 1.324(6) .
C1 C2 1.386(7) .
C1 C6 1.435(8) .
C2 C3 1.380(8) .
C2 H2 0.9300 .
C3 C4 1.399(8) .
C3 H3 0.9300 .
C4 C5 1.370(8) .
C4 H4 0.9300 .
C5 C6 1.399(8) .
C5 H5 0.9300 .
C6 C7 1.442(8) .
C7 N1 1.281(7) .
C7 H7 0.9300 .
C8 N1 1.485(7) .
C8 C9 1.511(8) .
C8 H8A 0.9700 .
C8 H8B 0.9700 .
C9 N2 1.487(7) .
C9 H9A 0.9700 .
C9 H9B 0.9700 .
C10 N2 1.300(7) .
C10 C11 1.428(8) .
C10 H10 0.9300 .
C11 C12 1.397(8) .
C11 C16 1.416(8) .
C12 C13 1.378(8) .
C12 H12 0.9300 .
C13 C14 1.374(8) .
C13 H13 0.9300 .
C14 C15 1.375(8) .
C14 H14 0.9300 .
C15 C16 1.391(7) .
C15 H15 0.9300 .
C16 O2 1.328(6) .
C17 O3 1.359(6) .
C17 C18 1.392(7) .
C17 C22 1.412(8) .
C18 C19 1.387(7) .
C18 H18 0.9300 .
C19 C20 1.389(8) .
C19 H19 0.9300 .
C20 C21 1.353(8) .
C20 H20 0.9300 .
C21 C22 1.417(7) .
C21 H21 0.9300 .
C22 C23 1.428(8) .
C23 N3 1.285(7) .
C23 H23 0.9300 .
C24 N3 1.482(6) .
C24 C25 1.524(7) .
C24 H24A 0.9700 .
C24 H24B 0.9700 .
C25 N4 1.454(7) .
C25 H25A 0.9700 .
C25 H25B 0.9700 .
C26 N4 1.285(7) .
C26 C27 1.463(8) .
C26 H26 0.9300 .
C27 C28 1.401(7) .
C27 C32 1.414(7) .
C28 C29 1.380(8) .
C28 H28 0.9300 .
C29 C30 1.363(8) .
C29 H29 0.9300 .
C30 C31 1.380(7) .
C30 H30 0.9300 .
C31 C32 1.392(7) .
C31 H31 0.9300 .
C32 O4 1.350(6) .
C33 C34 1.381(8) .
C33 C38 1.413(8) .
C34 C35 1.375(8) .
C34 H34 0.9300 .
C35 C36 1.367(9) .
C35 H35 0.9300 .
C36 F1 1.361(7) .
C36 C37 1.380(9) .
C37 C38 1.385(8) .
C37 H37 0.9300 .
C38 H38 0.9300 .
O4 Mn2 2.502(4) 2_566
O7 H3A 0.8200 .
O8 Cl1 1.436(5) .
O9 Cl1 1.389(5) .
O10 Cl1 1.403(5) .
O11 Cl1 1.427(5) .

loop_
_geom_torsion_atom_site_label_1
_geom_torsion_atom_site_label_2
_geom_torsion_atom_site_label_3
_geom_torsion_atom_site_label_4
_geom_torsion
_geom_torsion_site_symmetry_1
_geom_torsion_site_symmetry_4
O1 C1 C2 C3 -176.0(5) . .
C6 C1 C2 C3 1.5(8) . .
C1 C2 C3 C4 0.8(9) . .
C2 C3 C4 C5 -1.0(9) . .
C3 C4 C5 C6 -1.2(9) . .
C4 C5 C6 C1 3.7(9) . .
C4 C5 C6 C7 -179.3(5) . .
O1 C1 C6 C5 173.8(5) . .
C2 C1 C6 C5 -3.7(8) . .
O1 C1 C6 C7 -3.2(8) . .
C2 C1 C6 C7 179.4(5) . .
C5 C6 C7 N1 167.6(5) . .
C1 C6 C7 N1 -15.4(9) . .
N1 C8 C9 N2 43.3(6) . .
N2 C10 C11 C12 -171.4(5) . .
N2 C10 C11 C16 5.9(9) . .
C16 C11 C12 C13 -0.6(8) . .
C10 C11 C12 C13 176.9(5) . .
C11 C12 C13 C14 1.0(9) . .
C12 C13 C14 C15 -0.2(9) . .
C13 C14 C15 C16 -1.1(9) . .
C14 C15 C16 O2 -177.8(5) . .
C14 C15 C16 C11 1.5(8) . .
C12 C11 C16 O2 178.7(5) . .
C10 C11 C16 O2 1.3(8) . .
C12 C11 C16 C15 -0.6(8) . .
C10 C11 C16 C15 -177.9(5) . .
O3 C17 C18 C19 -178.8(5) . .
C22 C17 C18 C19 1.5(9) . .
C17 C18 C19 C20 0.5(9) . .
C18 C19 C20 C21 -2.3(10) . .
C19 C20 C21 C22 2.2(10) . .
O3 C17 C22 C21 178.7(5) . .
C18 C17 C22 C21 -1.6(8) . .
O3 C17 C22 C23 -3.5(9) . .
C18 C17 C22 C23 176.2(5) . .
C20 C21 C22 C17 -0.2(9) . .
C20 C21 C22 C23 -178.1(6) . .
C17 C22 C23 N3 3.2(10) . .
C21 C22 C23 N3 -179.1(6) . .
N3 C24 C25 N4 -43.3(6) . .
N4 C26 C27 C28 -167.7(5) . .
N4 C26 C27 C32 14.4(9) . .
C32 C27 C28 C29 -3.1(9) . .
C26 C27 C28 C29 179.0(5) . .
C27 C28 C29 C30 1.9(9) . .
C28 C29 C30 C31 -0.2(10) . .
C29 C30 C31 C32 -0.3(9) . .
C30 C31 C32 O4 175.9(5) . .
C30 C31 C32 C27 -1.0(8) . .
C28 C27 C32 O4 -174.2(5) . .
C26 C27 C32 O4 3.7(8) . .
C28 C27 C32 C31 2.6(8) . .
C26 C27 C32 C31 -179.5(5) . .
O5 P1 C33 C34 60.0(5) . .
O6 P1 C33 C34 -170.4(5) . .
O7 P1 C33 C34 -54.9(5) . .
O5 P1 C33 C38 -121.4(5) . .
O6 P1 C33 C38 8.2(5) . .
O7 P1 C33 C38 123.6(5) . .
C38 C33 C34 C35 2.5(9) . .
P1 C33 C34 C35 -178.9(5) . .
C33 C34 C35 C36 -1.0(10) . .
C34 C35 C36 F1 179.3(5) . .
C34 C35 C36 C37 -0.5(10) . .
F1 C36 C37 C38 -179.5(5) . .
C35 C36 C37 C38 0.4(10) . .
C36 C37 C38 C33 1.2(9) . .
C34 C33 C38 C37 -2.6(9) . .
P1 C33 C38 C37 178.8(4) . .
C6 C7 N1 C8 176.8(5) . .
C6 C7 N1 Mn1 0.0(8) . .
C9 C8 N1 C7 147.6(5) . .
C9 C8 N1 Mn1 -35.2(6) . .
O2 Mn1 N1 C7 126.3(8) . .
O1 Mn1 N1 C7 21.9(5) . .
N2 Mn1 N1 C7 -169.9(5) . .
O5 Mn1 N1 C7 -74.4(5) . .
O2 Mn1 N1 C8 -50.6(10) . .
O1 Mn1 N1 C8 -155.1(4) . .
N2 Mn1 N1 C8 13.1(4) . .
O5 Mn1 N1 C8 108.6(4) . .
C11 C10 N2 C9 174.3(5) . .
C11 C10 N2 Mn1 -7.4(8) . .
C8 C9 N2 C10 143.5(5) . .
C8 C9 N2 Mn1 -35.1(5) . .
O2 Mn1 N2 C10 2.4(5) . .
O1 Mn1 N2 C10 -110.3(8) . .
N1 Mn1 N2 C10 -165.4(5) . .
O5 Mn1 N2 C10 99.0(5) . .
O2 Mn1 N2 C9 -179.1(4) . .
O1 Mn1 N2 C9 68.2(9) . .
N1 Mn1 N2 C9 13.0(4) . .
O5 Mn1 N2 C9 -82.6(4) . .
C22 C23 N3 C24 -175.3(5) . .
C22 C23 N3 Mn2 5.3(9) . .
C25 C24 N3 C23 -145.6(5) . .
C25 C24 N3 Mn2 33.9(6) . .
O3 Mn2 N3 C23 -9.8(5) . .
O4 Mn2 N3 C23 109.1(8) . .
N4 Mn2 N3 C23 167.2(5) . .
O6 Mn2 N3 C23 -106.0(5) . .
O4 Mn2 N3 C23 81.7(5) 2_566 .
O3 Mn2 N3 C24 170.8(4) . .
O4 Mn2 N3 C24 -70.3(9) . .
N4 Mn2 N3 C24 -12.3(4) . .
O6 Mn2 N3 C24 74.5(4) . .
O4 Mn2 N3 C24 -97.7(4) 2_566 .
C27 C26 N4 C25 -178.0(5) . .
C27 C26 N4 Mn2 5.1(8) . .
C24 C25 N4 C26 -141.9(5) . .
C24 C25 N4 Mn2 35.2(6) . .
O3 Mn2 N4 C26 -165.6(15) . .
O4 Mn2 N4 C26 -28.3(5) . .
N3 Mn2 N4 C26 163.4(5) . .
O6 Mn2 N4 C26 68.4(4) . .
O4 Mn2 N4 C26 -110.7(4) 2_566 .
O3 Mn2 N4 C25 17.3(19) . .
O4 Mn2 N4 C25 154.6(4) . .
N3 Mn2 N4 C25 -13.7(4) . .
O6 Mn2 N4 C25 -108.8(4) . .
O4 Mn2 N4 C25 72.1(4) 2_566 .
C2 C1 O1 Mn1 -146.4(4) . .
C6 C1 O1 Mn1 36.2(7) . .
O2 Mn1 O1 C1 153.8(4) . .
N2 Mn1 O1 C1 -93.7(8) . .
N1 Mn1 O1 C1 -39.4(4) . .
O5 Mn1 O1 C1 57.1(4) . .
C15 C16 O2 Mn1 172.5(4) . .
C11 C16 O2 Mn1 -6.8(7) . .
O1 Mn1 O2 C16 171.3(4) . .
N2 Mn1 O2 C16 4.6(4) . .
N1 Mn1 O2 C16 67.3(10) . .
O5 Mn1 O2 C16 -92.0(4) . .
C18 C17 O3 Mn2 175.2(4) . .
C22 C17 O3 Mn2 -5.1(8) . .
O4 Mn2 O3 C17 -158.1(4) . .
N4 Mn2 O3 C17 -20.9(19) . .
N3 Mn2 O3 C17 9.8(4) . .
O6 Mn2 O3 C17 104.8(4) . .
O4 Mn2 O3 C17 -75.5(4) 2_566 .
C31 C32 O4 Mn2 144.1(4) . .
C27 C32 O4 Mn2 -39.1(6) . .
C31 C32 O4 Mn2 -96.2(5) . 2_566
C27 C32 O4 Mn2 80.6(5) . 2_566
O3 Mn2 O4 C32 -139.4(4) . .
N4 Mn2 O4 C32 44.6(4) . .
N3 Mn2 O4 C32 101.9(8) . .
O6 Mn2 O4 C32 -42.8(4) . .
O4 Mn2 O4 C32 129.4(4) 2_566 .
O3 Mn2 O4 Mn2 91.15(15) . 2_566
N4 Mn2 O4 Mn2 -84.84(17) . 2_566
N3 Mn2 O4 Mn2 -27.5(8) . 2_566
O6 Mn2 O4 Mn2 -172.28(14) . 2_566
O4 Mn2 O4 Mn2 0.0 2_566 2_566
O6 P1 O5 Mn1 151.4(4) . .
O7 P1 O5 Mn1 28.6(6) . .
C33 P1 O5 Mn1 -83.8(5) . .
O2 Mn1 O5 P1 82.1(5) . .
O1 Mn1 O5 P1 176.6(5) . .
N2 Mn1 O5 P1 -10.5(5) . .
N1 Mn1 O5 P1 -93.1(5) . .
O5 P1 O6 Mn2 -97.9(3) . .
O7 P1 O6 Mn2 24.3(4) . .
C33 P1 O6 Mn2 136.1(3) . .
O3 Mn2 O6 P1 -21.8(3) . .
O4 Mn2 O6 P1 -116.8(3) . .
N4 Mn2 O6 P1 153.4(3) . .
N3 Mn2 O6 P1 71.1(3) . .
O4 Mn2 O6 P1 160.1(8) 2_566 .
